data_4502733
loop_
_publ_author_name
'Delgado, Fernando S.'
'Jim\'enez, Claudio A.'
'Lorenzo-Luis, Pablo'
'Pas\'an, Jorge'
'Fabelo, Oscar'
'Ca\~nadillas-Delgado, Laura'
'Lloret, Frances'
'Julve, Miguel'
'Ruiz-P\'erez, Catalina'

_publ_section_title
;
 Novel Malonate-Containing Coordination Compounds with Ligands Having N-
 and NO-Donors: Synthesis, Structures, and Magnetic Properties
;
_journal_issue 2
_journal_name_full 'Crystal Growth &amp; Design'
_journal_page_first 599
_journal_paper_doi 10.1021/cg200675u
_journal_volume 12
_journal_year 2012
_chemical_formula_sum 'C13 H12 Cu N2 O7'
_chemical_formula_weight 371.79
_chemical_name_systematic
;
 ?
;
_space_group_IT_number 15
_symmetry_cell_setting monoclinic
_symmetry_Int_Tables_number 15
_symmetry_space_group_name_Hall '-C 2yc'
_symmetry_space_group_name_H-M 'C 1 2/c 1'
_atom_sites_solution_hydrogens difmap
_atom_sites_solution_primary direct
_atom_sites_solution_secondary difmap
_audit_creation_method SHELXL-97
_cell_angle_alpha 90.00
_cell_angle_beta 108.09(3)
_cell_angle_gamma 90.00
_cell_formula_units_Z 8
_cell_length_a 12.918(3)
_cell_length_b 10.348(2)
_cell_length_c 20.404(4)
_cell_measurement_temperature 293(2)
_cell_volume 2592.7(10)
_computing_cell_refinement 'Dirax/lsq (Duisenberg & Schreurs, 1989-2000)'
_computing_data_collection 'Collect (Nonius BV, 1997-2000)'
_computing_data_reduction 'EvalCCD (Duisenberg & Schreurs 1990-2000)'
_computing_molecular_graphics 'Ortep-3 for Windows (Farrugia, 1997)'
_computing_publication_material 'WinGX publication routines (Farrugia, 1999)'
_computing_structure_refinement 'SHELXL-97 (Sheldrick, 1997)'
_computing_structure_solution 'SHELXS-97 (Sheldrick, 1997)'
_diffrn_ambient_temperature 293(2)
_diffrn_detector 'CCD plate'
_diffrn_detector_area_resol_mean 9
_diffrn_measured_fraction_theta_full 0.972
_diffrn_measured_fraction_theta_max 0.972
_diffrn_measurement_device '95mm CCD camera on \k-goniostat'
_diffrn_measurement_device_type KappaCCD
_diffrn_measurement_method 'CCD rotation images, thick slices'
_diffrn_radiation_monochromator 'horizonally mounted graphite crystal'
_diffrn_radiation_probe x-ray
_diffrn_radiation_source 'fine-focus sealed tube'
_diffrn_radiation_type Mok\a
_diffrn_radiation_wavelength 0.71073
_diffrn_reflns_av_R_equivalents 0.0338
_diffrn_reflns_av_sigmaI/netI 0.0420
_diffrn_reflns_limit_h_max 18
_diffrn_reflns_limit_h_min -17
_diffrn_reflns_limit_k_max 14
_diffrn_reflns_limit_k_min -14
_diffrn_reflns_limit_l_max 17
_diffrn_reflns_limit_l_min -28
_diffrn_reflns_number 11416
_diffrn_reflns_theta_full 29.98
_diffrn_reflns_theta_max 29.98
_diffrn_reflns_theta_min 5.05
_diffrn_source 'Enraf Nonius FR590'
_exptl_absorpt_coefficient_mu 1.729
_exptl_absorpt_correction_T_max 0.841
_exptl_absorpt_correction_T_min 0.740
_exptl_absorpt_correction_type sphere
_exptl_crystal_colour blue
_exptl_crystal_density_diffrn 1.905
_exptl_crystal_density_method 'not measured'
_exptl_crystal_description prism
_exptl_crystal_F_000 1512
_exptl_crystal_size_max 0.24
_exptl_crystal_size_mid 0.15
_exptl_crystal_size_min 0.10
_refine_diff_density_max 0.831
_refine_diff_density_min -0.504
_refine_diff_density_rms 0.083
_refine_ls_extinction_method none
_refine_ls_goodness_of_fit_ref 1.100
_refine_ls_hydrogen_treatment refall
_refine_ls_matrix_type full
_refine_ls_number_parameters 256
_refine_ls_number_reflns 3687
_refine_ls_number_restraints 0
_refine_ls_restrained_S_all 1.100
_refine_ls_R_factor_all 0.0624
_refine_ls_R_factor_gt 0.0398
_refine_ls_shift/su_max 0.001
_refine_ls_shift/su_mean 0.000
_refine_ls_structure_factor_coef Fsqd
_refine_ls_weighting_details 'calc w=1/[\s^2^(Fo^2^)+(0.0306P)^2^+4.6300P] where P=(Fo^2^+2Fc^2^)/3'
_refine_ls_weighting_scheme calc
_refine_ls_wR_factor_gt 0.0792
_refine_ls_wR_factor_ref 0.0858
_reflns_number_gt 2872
_reflns_number_total 3687
_reflns_threshold_expression >2sigma(I)
_cod_data_source_file cg200675u_si_002.cif
_cod_data_source_block compound1
_cod_original_cell_volume 2592.7(9)
_cod_original_sg_symbol_H-M 'C 2/c'
_cod_database_code 4502733

loop_
_symmetry_equiv_pos_as_xyz
'x, y, z'
'-x, y, -z+1/2'
'x+1/2, y+1/2, z'
'-x+1/2, y+1/2, -z+1/2'
'-x, -y, -z'
'x, -y, z-1/2'
'-x+1/2, -y+1/2, -z'
'x+1/2, -y+1/2, z-1/2'

loop_
_atom_site_label
_atom_site_type_symbol
_atom_site_fract_x
_atom_site_fract_y
_atom_site_fract_z
_atom_site_U_iso_or_equiv
_atom_site_adp_type
_atom_site_occupancy
_atom_site_symmetry_multiplicity
_atom_site_calc_flag
Cu1 Cu 0.10006(2) 0.98497(2) 0.419439(15) 0.02000(9) Uani 1 1 d
O1 O 0.16687(13) 1.14397(15) 0.40630(9) 0.0236(4) Uani 1 1 d
O2 O 0.22820(14) 0.91199(16) 0.48432(10) 0.0312(4) Uani 1 1 d
O3 O 0.30344(14) 1.27761(16) 0.41482(10) 0.0272(4) Uani 1 1 d
O4 O 0.40596(14) 0.89204(17) 0.52900(11) 0.0363(5) Uani 1 1 d
C1 C 0.26689(18) 1.1757(2) 0.43127(12) 0.0175(4) Uani 1 1 d
C2 C 0.3448(2) 1.0962(2) 0.48763(14) 0.0243(5) Uani 1 1 d
C3 C 0.32355(19) 0.9556(2) 0.49874(12) 0.0203(5) Uani 1 1 d
O11 O 0.15767(16) 0.90436(15) 0.32737(10) 0.0297(4) Uani 1 1 d
N11 N 0.15163(16) 0.78622(17) 0.30234(11) 0.0197(4) Uani 1 1 d
C10 C 0.1869(2) 0.6839(2) 0.34493(13) 0.0210(5) Uani 1 1 d
C11 C 0.1103(2) 0.7675(2) 0.23360(13) 0.0216(5) Uani 1 1 d
C12 C 0.17843(19) 0.5600(2) 0.31864(12) 0.0199(5) Uani 1 1 d
C13 C 0.09921(19) 0.6456(2) 0.20602(13) 0.0202(5) Uani 1 1 d
C14 C 0.13195(17) 0.5366(2) 0.24804(12) 0.0170(4) Uani 1 1 d
C15 C 0.11360(17) 0.4045(2) 0.21871(12) 0.0164(4) Uani 1 1 d
C17 C 0.0708(2) 0.3830(2) 0.14779(13) 0.0256(5) Uani 1 1 d
C16 C 0.13468(18) 0.2954(2) 0.26069(12) 0.0190(5) Uani 1 1 d
C18 C 0.10986(18) 0.1728(2) 0.23313(12) 0.0182(5) Uani 1 1 d
C19 C 0.0490(2) 0.2599(2) 0.12185(13) 0.0255(5) Uani 1 1 d
N12 N 0.06651(15) 0.15780(17) 0.16476(10) 0.0182(4) Uani 1 1 d
O12 O 0.04530(13) 0.03826(14) 0.13851(9) 0.0237(4) Uani 1 1 d
O1W O 0.02111(17) 0.84140(19) 0.44354(13) 0.0393(6) Uani 1 1 d
H1 H 0.418(2) 1.101(3) 0.4824(15) 0.032(8) Uiso 1 1 d
H2 H 0.349(2) 1.143(3) 0.5371(16) 0.036(8) Uiso 1 1 d
H10 H 0.212(2) 0.699(3) 0.3895(15) 0.021(7) Uiso 1 1 d
H11 H 0.090(2) 0.839(3) 0.2102(15) 0.027(7) Uiso 1 1 d
H12 H 0.203(2) 0.491(3) 0.3481(16) 0.031(8) Uiso 1 1 d
H13 H 0.071(2) 0.640(3) 0.1610(15) 0.028(8) Uiso 1 1 d
H17 H 0.052(3) 0.450(3) 0.1162(18) 0.044(9) Uiso 1 1 d
H16 H 0.166(2) 0.301(2) 0.3102(14) 0.021(7) Uiso 1 1 d
H18 H 0.1189(19) 0.101(2) 0.2571(13) 0.012(6) Uiso 1 1 d
H19 H 0.022(2) 0.239(3) 0.0743(15) 0.027(7) Uiso 1 1 d
H1W1 H -0.042(3) 0.832(3) 0.4299(19) 0.053(11) Uiso 1 1 d
H2W1 H 0.047(4) 0.779(4) 0.453(2) 0.071(14) Uiso 1 1 d

loop_
_atom_site_aniso_label
_atom_site_aniso_U_11
_atom_site_aniso_U_22
_atom_site_aniso_U_33
_atom_site_aniso_U_23
_atom_site_aniso_U_13
_atom_site_aniso_U_12
Cu1 0.01572(14) 0.01444(13) 0.02502(15) 0.00548(11) -0.00068(10) -0.00235(10)
O1 0.0181(8) 0.0171(7) 0.0295(9) 0.0051(7) -0.0017(7) -0.0028(6)
O2 0.0204(9) 0.0254(9) 0.0385(11) 0.0154(8) -0.0045(8) -0.0043(7)
O3 0.0215(9) 0.0210(8) 0.0353(10) 0.0090(7) 0.0032(7) -0.0044(6)
O4 0.0199(9) 0.0260(9) 0.0582(14) 0.0173(9) 0.0049(9) 0.0053(7)
C1 0.0188(11) 0.0159(10) 0.0168(10) -0.0011(8) 0.0041(8) 0.0010(8)
C2 0.0184(12) 0.0211(11) 0.0298(14) 0.0045(10) 0.0020(10) 0.0004(9)
C3 0.0218(11) 0.0174(10) 0.0213(11) 0.0025(8) 0.0059(9) 0.0014(8)
O11 0.0436(11) 0.0143(8) 0.0340(10) -0.0068(7) 0.0160(9) -0.0013(7)
N11 0.0215(10) 0.0147(9) 0.0254(10) -0.0017(7) 0.0108(8) -0.0001(7)
C10 0.0237(12) 0.0216(11) 0.0177(12) -0.0011(9) 0.0064(9) -0.0015(9)
C11 0.0243(12) 0.0161(10) 0.0242(12) 0.0039(9) 0.0072(10) 0.0022(8)
C12 0.0211(11) 0.0176(10) 0.0192(11) 0.0028(9) 0.0034(9) -0.0014(8)
C13 0.0205(11) 0.0198(11) 0.0182(12) 0.0017(9) 0.0030(9) 0.0001(8)
C14 0.0143(10) 0.0163(10) 0.0197(11) 0.0005(8) 0.0044(8) -0.0010(7)
C15 0.0139(10) 0.0163(10) 0.0184(11) 0.0008(8) 0.0041(8) -0.0014(7)
C17 0.0352(14) 0.0175(11) 0.0198(12) 0.0047(9) 0.0022(10) -0.0011(9)
C16 0.0194(11) 0.0174(10) 0.0176(12) 0.0005(8) 0.0018(9) 0.0002(8)
C18 0.0173(11) 0.0143(10) 0.0209(12) 0.0031(8) 0.0028(9) 0.0008(8)
C19 0.0316(14) 0.0214(11) 0.0190(12) 0.0001(9) 0.0012(10) -0.0006(9)
N12 0.0134(8) 0.0134(8) 0.0255(10) -0.0024(7) 0.0025(7) -0.0007(6)
O12 0.0189(8) 0.0129(7) 0.0326(10) -0.0059(6) -0.0017(7) 0.0000(6)
O1W 0.0185(10) 0.0216(9) 0.0719(16) 0.0218(10) 0.0053(10) -0.0004(7)

loop_
_atom_type_symbol
_atom_type_description
_atom_type_scat_dispersion_real
_atom_type_scat_dispersion_imag
_atom_type_scat_source
C C 0.0033 0.0016 'International Tables Vol C Tables 4.2.6.8 and 6.1.1.4'
H H 0.0000 0.0000 'International Tables Vol C Tables 4.2.6.8 and 6.1.1.4'
N N 0.0061 0.0033 'International Tables Vol C Tables 4.2.6.8 and 6.1.1.4'
O O 0.0106 0.0060 'International Tables Vol C Tables 4.2.6.8 and 6.1.1.4'
Cu Cu 0.3201 1.2651 'International Tables Vol C Tables 4.2.6.8 and 6.1.1.4'

loop_
_geom_angle_atom_site_label_1
_geom_angle_atom_site_label_2
_geom_angle_atom_site_label_3
_geom_angle
_geom_angle_site_symmetry_1
_geom_angle_site_symmetry_3
O1 Cu1 O2 96.01(7) . .
O1 Cu1 O1W 169.68(10) . .
O2 Cu1 O1W 86.16(8) . .
O1 Cu1 O12 93.60(7) . 2_565
O2 Cu1 O12 169.39(7) . 2_565
O1W Cu1 O12 83.59(8) . 2_565
O1 Cu1 O11 85.73(7) . .
O2 Cu1 O11 89.57(8) . .
O1W Cu1 O11 104.40(9) . .
O12 Cu1 O11 95.64(8) 2_565 .
C1 O1 Cu1 127.58(14) . .
C3 O2 Cu1 126.23(15) . .
O3 C1 O1 122.2(2) . .
O3 C1 C2 116.6(2) . .
O1 C1 C2 121.0(2) . .
C3 C2 C1 121.9(2) . .
O4 C3 O2 123.6(2) . .
O4 C3 C2 114.7(2) . .
O2 C3 C2 121.4(2) . .
N11 O11 Cu1 129.54(14) . .
O11 N11 C11 119.47(19) . .
O11 N11 C10 120.6(2) . .
C11 N11 C10 120.0(2) . .
N11 C10 C12 120.4(2) . .
N11 C11 C13 121.0(2) . .
C10 C12 C14 121.2(2) . .
C11 C13 C14 121.1(2) . .
C12 C14 C13 116.2(2) . .
C12 C14 C15 122.7(2) . .
C13 C14 C15 121.0(2) . .
C16 C15 C17 116.5(2) . .
C16 C15 C14 121.6(2) . .
C17 C15 C14 121.9(2) . .
C19 C17 C15 121.0(2) . .
C18 C16 C15 121.1(2) . .
N12 C18 C16 119.9(2) . .
N12 C19 C17 120.3(2) . .
C18 N12 O12 119.31(18) . .
C18 N12 C19 121.17(19) . .
O12 N12 C19 119.4(2) . .
N12 O12 Cu1 122.57(12) . 2_545

loop_
_geom_bond_atom_site_label_1
_geom_bond_atom_site_label_2
_geom_bond_distance
_geom_bond_site_symmetry_2
Cu1 O1 1.9151(16) .
Cu1 O2 1.9240(17) .
Cu1 O1W 1.9495(19) .
Cu1 O12 1.9619(17) 2_565
Cu1 O11 2.3763(19) .
O1 C1 1.276(3) .
O2 C3 1.258(3) .
O3 C1 1.243(3) .
O4 C3 1.240(3) .
C1 C2 1.514(3) .
C2 C3 1.511(3) .
O11 N11 1.318(2) .
N11 C11 1.351(3) .
N11 C10 1.356(3) .
C10 C12 1.381(3) .
C11 C13 1.371(3) .
C12 C14 1.399(3) .
C13 C14 1.401(3) .
C14 C15 1.481(3) .
C15 C16 1.392(3) .
C15 C17 1.397(3) .
C17 C19 1.375(3) .
C16 C18 1.384(3) .
C18 N12 1.341(3) .
C19 N12 1.345(3) .
N12 O12 1.342(2) .
O12 Cu1 1.9619(17) 2_545
